data_7105061
loop_
_publ_author_name
'Gopinath, Pushparathinam'
'Nilaya, Surapaneni'
'Debi, Tripathy Ranjan'
'Ramkumar, Venkatachalam'
'Muraleedharan, Kannoth Manheri'

_publ_section_title
;
 As many as six tandem reactions in one step! Unprecedented formation
 of highly functionalized benzothiophenes.
;
_journal_issue 46
_journal_name_full 'Chemical communications (Cambridge, England)'
_journal_page_first 7131
_journal_page_last 7133
_journal_paper_doi 10.1039/b914424b
_journal_year 2009
_chemical_formula_moiety 'C14 H12 O4 S'
_chemical_formula_sum 'C14 H12 O4 S'
_chemical_formula_weight 276.30
_chemical_name_systematic
;

?

;
_space_group_IT_number 14
_symmetry_cell_setting monoclinic
_symmetry_space_group_name_Hall '-P 2ybc'
_symmetry_space_group_name_H-M 'P 1 21/c 1'
_atom_sites_solution_hydrogens geom
_atom_sites_solution_primary direct
_atom_sites_solution_secondary difmap
_audit_creation_method SHELXL-97
_cell_angle_alpha 90.00
_cell_angle_beta 92.133(4)
_cell_angle_gamma 90.00
_cell_formula_units_Z 4
_cell_length_a 7.2014(9)
_cell_length_b 9.5258(12)
_cell_length_c 18.552(2)
_cell_measurement_reflns_used 1217
_cell_measurement_temperature 298(2)
_cell_measurement_theta_max 19.98
_cell_measurement_theta_min 2.40
_cell_volume 1271.8(3)
_computing_cell_refinement APEXII,Bruker,2004
_computing_data_collection APEXII,Bruker,2004
_computing_data_reduction 'SAINT PLUS ,Bruker,2004'
_computing_molecular_graphics 'ORTEP-3 (Farrugia, 1997)'
_computing_publication_material 'SHELXL-97 (Sheldrick, 1997)'
_computing_structure_refinement 'SHELXL-97 (Sheldrick, 1997)'
_computing_structure_solution 'SHELXS-97 (Sheldrick, 1997)'
_diffrn_ambient_temperature 298(2)
_diffrn_measured_fraction_theta_full 0.915
_diffrn_measured_fraction_theta_max 0.874
_diffrn_measurement_device_type 'Bruker ApexII CCD area detector'
_diffrn_measurement_method 'phi and omega scans'
_diffrn_radiation_monochromator graphite
_diffrn_radiation_source 'fine-focus sealed tube'
_diffrn_radiation_type MoK\a
_diffrn_radiation_wavelength 0.71073
_diffrn_reflns_av_R_equivalents 0.0553
_diffrn_reflns_av_sigmaI/netI 0.0966
_diffrn_reflns_limit_h_max 9
_diffrn_reflns_limit_h_min -8
_diffrn_reflns_limit_k_max 12
_diffrn_reflns_limit_k_min -12
_diffrn_reflns_limit_l_max 16
_diffrn_reflns_limit_l_min -24
_diffrn_reflns_number 7891
_diffrn_reflns_theta_full 25.00
_diffrn_reflns_theta_max 27.98
_diffrn_reflns_theta_min 2.20
_exptl_absorpt_coefficient_mu 0.261
_exptl_absorpt_correction_T_max 0.9496
_exptl_absorpt_correction_T_min 0.9376
_exptl_absorpt_correction_type multi-scan
_exptl_absorpt_process_details 'SADABS (BRUKER,1999)'
_exptl_crystal_colour Colourless
_exptl_crystal_density_diffrn 1.443
_exptl_crystal_density_method 'not measured'
_exptl_crystal_description Block
_exptl_crystal_F_000 576
_exptl_crystal_size_max 0.25
_exptl_crystal_size_mid 0.22
_exptl_crystal_size_min 0.20
_refine_diff_density_max 0.217
_refine_diff_density_min -0.238
_refine_diff_density_rms 0.057
_refine_ls_extinction_method none
_refine_ls_goodness_of_fit_ref 0.988
_refine_ls_hydrogen_treatment mixed
_refine_ls_matrix_type full
_refine_ls_number_parameters 177
_refine_ls_number_reflns 2682
_refine_ls_number_restraints 0
_refine_ls_restrained_S_all 0.988
_refine_ls_R_factor_all 0.1552
_refine_ls_R_factor_gt 0.0522
_refine_ls_shift/su_max 0.000
_refine_ls_shift/su_mean 0.000
_refine_ls_structure_factor_coef Fsqd
_refine_ls_weighting_details 'calc w=1/[\s^2^(Fo^2^)+(0.0445P)^2^+1.0318P] where P=(Fo^2^+2Fc^2^)/3'
_refine_ls_weighting_scheme calc
_refine_ls_wR_factor_gt 0.1022
_refine_ls_wR_factor_ref 0.1460
_reflns_number_gt 1200
_reflns_number_total 2682
_reflns_threshold_expression >2sigma(I)
_cod_data_source_file b914424b.txt
_cod_data_source_block 272b
_cod_depositor_comments
;
The following automatic conversions were performed:
'_symmetry_cell_setting' value 'Monoclinic' changed to 'monoclinic'
according to '/home/saulius/struct/CIF-dictionaries/cif_core.dic'
dictionary named 'cif_core.dic' version 2.4.1 from
2010-06-29.

'_exptl_absorpt_correction_type' value 'Multi-scan' changed
to 'multi-scan' according to
'/home/saulius/struct/CIF-dictionaries/cif_core.dic' dictionary named
'cif_core.dic' version 2.4.1 from 2010-06-29.

Automatic conversion script
Id: cif_fix_enum 1527 2010-12-29 10:47:43Z saulius 
;
_cod_original_sg_symbol_Hall '-P 2ybc '
_cod_original_sg_symbol_H-M P2(1)/c
_cod_database_code 7105061

loop_
_symmetry_equiv_pos_as_xyz
'x, y, z'
'-x, y+1/2, -z+1/2'
'-x, -y, -z'
'x, -y-1/2, z-1/2'

loop_
_atom_site_label
_atom_site_type_symbol
_atom_site_fract_x
_atom_site_fract_y
_atom_site_fract_z
_atom_site_U_iso_or_equiv
_atom_site_adp_type
_atom_site_occupancy
_atom_site_symmetry_multiplicity
_atom_site_calc_flag
_atom_site_refinement_flags
_atom_site_disorder_assembly
_atom_site_disorder_group
C1 C 0.3044(5) -0.1633(4) 0.9453(2) 0.0442(10) Uani 1 1 d . . .
C2 C 0.3176(6) -0.3094(4) 0.9518(3) 0.0609(12) Uani 1 1 d . . .
H2 H 0.3487 -0.3651 0.9129 0.073 Uiso 1 1 calc R . .
C3 C 0.2831(6) -0.3675(5) 1.0175(3) 0.0732(14) Uani 1 1 d . . .
H3 H 0.2910 -0.4644 1.0228 0.088 Uiso 1 1 calc R . .
C4 C 0.2366(6) -0.2862(5) 1.0765(3) 0.0681(13) Uani 1 1 d . . .
H4 H 0.2176 -0.3290 1.1207 0.082 Uiso 1 1 calc R . .
C5 C 0.2187(5) -0.1433(5) 1.0699(2) 0.0542(11) Uani 1 1 d . . .
H5 H 0.1847 -0.0890 1.1089 0.065 Uiso 1 1 calc R . .
C6 C 0.2525(5) -0.0806(4) 1.0033(2) 0.0412(9) Uani 1 1 d . . .
C7 C 0.2448(5) 0.0630(4) 0.9848(2) 0.0430(10) Uani 1 1 d . . .
C8 C 0.2906(5) 0.0900(4) 0.9145(2) 0.0405(10) Uani 1 1 d . . .
C9 C 0.2939(5) 0.2279(4) 0.8842(2) 0.0448(10) Uani 1 1 d . . .
C10 C 0.3469(5) 0.2457(4) 0.8067(2) 0.0427(10) Uani 1 1 d . . .
H10 H 0.4498 0.1827 0.7958 0.051 Uiso 1 1 calc R . .
C11 C 0.2527(5) 0.4617(4) 0.7643(2) 0.0493(11) Uani 1 1 d . . .
C12 C 0.0968(5) 0.3645(4) 0.7473(3) 0.0631(13) Uani 1 1 d . . .
H12A H 0.0481 0.3793 0.6984 0.076 Uiso 1 1 calc R . .
H12B H -0.0027 0.3782 0.7804 0.076 Uiso 1 1 calc R . .
C13 C 0.1791(5) 0.2172(4) 0.7555(2) 0.0485(11) Uani 1 1 d . . .
H13 H 0.0908 0.1552 0.7788 0.058 Uiso 1 1 calc R . .
C14 C 0.2367(6) 0.1536(5) 0.6852(2) 0.0702(13) Uani 1 1 d . . .
H14A H 0.3192 0.2167 0.6619 0.105 Uiso 1 1 calc R . .
H14B H 0.1285 0.1377 0.6545 0.105 Uiso 1 1 calc R . .
H14C H 0.2989 0.0660 0.6946 0.105 Uiso 1 1 calc R . .
O1 O 0.1963(4) 0.1612(4) 1.03162(17) 0.0585(9) Uani 1 1 d . . .
O2 O 0.2484(4) 0.3314(3) 0.92040(16) 0.0634(8) Uani 1 1 d . . .
O3 O 0.3981(3) 0.3896(3) 0.79390(15) 0.0547(8) Uani 1 1 d . . .
O4 O 0.2641(4) 0.5849(3) 0.75365(17) 0.0686(9) Uani 1 1 d . . .
S1 S 0.34601(14) -0.06404(11) 0.86916(6) 0.0484(3) Uani 1 1 d . . .
H1X H 0.203(7) 0.237(6) 1.006(3) 0.11(2) Uiso 1 1 d . . .

loop_
_atom_site_aniso_label
_atom_site_aniso_U_11
_atom_site_aniso_U_22
_atom_site_aniso_U_33
_atom_site_aniso_U_23
_atom_site_aniso_U_13
_atom_site_aniso_U_12
C1 0.038(2) 0.053(3) 0.042(3) 0.003(2) -0.0014(18) -0.0024(19)
C2 0.066(3) 0.050(3) 0.066(3) 0.003(2) 0.003(2) -0.001(2)
C3 0.075(3) 0.056(3) 0.088(4) 0.021(3) 0.005(3) -0.003(2)
C4 0.068(3) 0.078(4) 0.059(3) 0.026(3) 0.005(2) -0.001(3)
C5 0.041(2) 0.075(3) 0.046(3) 0.002(3) 0.0022(19) -0.004(2)
C6 0.032(2) 0.054(3) 0.037(3) 0.003(2) -0.0026(17) -0.0021(18)
C7 0.035(2) 0.054(3) 0.040(3) -0.006(2) -0.0046(18) 0.000(2)
C8 0.037(2) 0.044(2) 0.040(3) -0.0015(19) 0.0014(18) 0.0025(17)
C9 0.036(2) 0.047(2) 0.051(3) -0.003(2) -0.0030(19) -0.0003(18)
C10 0.040(2) 0.044(2) 0.045(3) 0.0081(19) 0.0013(19) -0.0024(17)
C11 0.047(2) 0.050(3) 0.051(3) 0.007(2) 0.007(2) 0.004(2)
C12 0.043(2) 0.061(3) 0.085(4) 0.017(3) -0.007(2) -0.002(2)
C13 0.043(2) 0.051(2) 0.051(3) 0.011(2) -0.007(2) -0.0069(19)
C14 0.085(3) 0.075(3) 0.050(3) -0.004(3) 0.002(2) -0.006(3)
O1 0.0637(19) 0.065(2) 0.047(2) -0.0135(19) 0.0037(15) 0.0060(17)
O2 0.071(2) 0.0503(18) 0.070(2) -0.0060(17) 0.0071(15) -0.0001(15)
O3 0.0392(15) 0.0534(17) 0.071(2) 0.0136(15) -0.0037(14) -0.0094(13)
O4 0.078(2) 0.0478(19) 0.081(2) 0.0132(17) 0.0085(17) -0.0025(16)
S1 0.0563(6) 0.0495(6) 0.0394(7) -0.0007(5) 0.0030(5) 0.0049(5)

loop_
_atom_type_symbol
_atom_type_description
_atom_type_scat_dispersion_real
_atom_type_scat_dispersion_imag
_atom_type_scat_source
C C 0.0033 0.0016 'International Tables Vol C Tables 4.2.6.8 and 6.1.1.4'
H H 0.0000 0.0000 'International Tables Vol C Tables 4.2.6.8 and 6.1.1.4'
O O 0.0106 0.0060 'International Tables Vol C Tables 4.2.6.8 and 6.1.1.4'
S S 0.1246 0.1234 'International Tables Vol C Tables 4.2.6.8 and 6.1.1.4'

loop_
_geom_angle_atom_site_label_1
_geom_angle_atom_site_label_2
_geom_angle_atom_site_label_3
_geom_angle
_geom_angle_site_symmetry_1
_geom_angle_site_symmetry_3
_geom_angle_publ_flag
C6 C1 C2 120.9(4) . . ?
C6 C1 S1 112.3(3) . . ?
C2 C1 S1 126.8(3) . . ?
C3 C2 C1 117.7(4) . . ?
C3 C2 H2 121.1 . . ?
C1 C2 H2 121.1 . . ?
C2 C3 C4 122.2(4) . . ?
C2 C3 H3 118.9 . . ?
C4 C3 H3 118.9 . . ?
C5 C4 C3 120.3(4) . . ?
C5 C4 H4 119.8 . . ?
C3 C4 H4 119.8 . . ?
C4 C5 C6 118.9(4) . . ?
C4 C5 H5 120.6 . . ?
C6 C5 H5 120.6 . . ?
C1 C6 C5 120.0(4) . . ?
C1 C6 C7 111.6(4) . . ?
C5 C6 C7 128.4(4) . . ?
O1 C7 C8 124.2(4) . . ?
O1 C7 C6 122.0(4) . . ?
C8 C7 C6 113.7(4) . . ?
C7 C8 C9 123.4(4) . . ?
C7 C8 S1 111.4(3) . . ?
C9 C8 S1 125.1(3) . . ?
O2 C9 C8 120.5(4) . . ?
O2 C9 C10 120.4(4) . . ?
C8 C9 C10 119.1(4) . . ?
O3 C10 C9 109.8(3) . . ?
O3 C10 C13 105.4(3) . . ?
C9 C10 C13 110.4(3) . . ?
O3 C10 H10 110.4 . . ?
C9 C10 H10 110.4 . . ?
C13 C10 H10 110.4 . . ?
O4 C11 O3 120.7(4) . . ?
O4 C11 C12 129.5(4) . . ?
O3 C11 C12 109.8(3) . . ?
C11 C12 C13 105.4(3) . . ?
C11 C12 H12A 110.7 . . ?
C13 C12 H12A 110.7 . . ?
C11 C12 H12B 110.7 . . ?
C13 C12 H12B 110.7 . . ?
H12A C12 H12B 108.8 . . ?
C14 C13 C12 113.6(4) . . ?
C14 C13 C10 111.7(3) . . ?
C12 C13 C10 101.2(3) . . ?
C14 C13 H13 110.0 . . ?
C12 C13 H13 110.0 . . ?
C10 C13 H13 110.0 . . ?
C13 C14 H14A 109.5 . . ?
C13 C14 H14B 109.5 . . ?
H14A C14 H14B 109.5 . . ?
C13 C14 H14C 109.5 . . ?
H14A C14 H14C 109.5 . . ?
H14B C14 H14C 109.5 . . ?
C7 O1 H1X 102(4) . . ?
C11 O3 C10 110.6(3) . . ?
C1 S1 C8 90.93(19) . . ?

loop_
_geom_bond_atom_site_label_1
_geom_bond_atom_site_label_2
_geom_bond_distance
_geom_bond_site_symmetry_2
_geom_bond_publ_flag
C1 C6 1.397(5) . ?
C1 C2 1.400(5) . ?
C1 S1 1.735(4) . ?
C2 C3 1.369(6) . ?
C2 H2 0.9300 . ?
C3 C4 1.393(6) . ?
C3 H3 0.9300 . ?
C4 C5 1.373(6) . ?
C4 H4 0.9300 . ?
C5 C6 1.401(5) . ?
C5 H5 0.9300 . ?
C6 C7 1.411(5) . ?
C7 O1 1.332(5) . ?
C7 C8 1.381(5) . ?
C8 C9 1.430(5) . ?
C8 S1 1.745(4) . ?
C9 O2 1.244(4) . ?
C9 C10 1.510(5) . ?
C10 O3 1.442(4) . ?
C10 C13 1.534(5) . ?
C10 H10 0.9800 . ?
C11 O4 1.193(4) . ?
C11 O3 1.352(4) . ?
C11 C12 1.480(5) . ?
C12 C13 1.528(5) . ?
C12 H12A 0.9700 . ?
C12 H12B 0.9700 . ?
C13 C14 1.510(5) . ?
C13 H13 0.9800 . ?
C14 H14A 0.9600 . ?
C14 H14B 0.9600 . ?
C14 H14C 0.9600 . ?
O1 H1X 0.86(5) . ?

loop_
_geom_hbond_atom_site_label_D
_geom_hbond_atom_site_label_H
_geom_hbond_atom_site_label_A
_geom_hbond_distance_DH
_geom_hbond_distance_HA
_geom_hbond_distance_DA
_geom_hbond_angle_DHA
_geom_hbond_site_symmetry_A
O1 H1X O2 0.86(5) 1.87(5) 2.662(5) 152(5) .

loop_
_geom_torsion_atom_site_label_1
_geom_torsion_atom_site_label_2
_geom_torsion_atom_site_label_3
_geom_torsion_atom_site_label_4
_geom_torsion
_geom_torsion_site_symmetry_1
_geom_torsion_site_symmetry_2
_geom_torsion_site_symmetry_3
_geom_torsion_site_symmetry_4
_geom_torsion_publ_flag
C6 C1 C2 C3 -1.8(6) . . . . ?
S1 C1 C2 C3 178.5(3) . . . . ?
C1 C2 C3 C4 -0.1(7) . . . . ?
C2 C3 C4 C5 1.8(7) . . . . ?
C3 C4 C5 C6 -1.6(6) . . . . ?
C2 C1 C6 C5 2.1(5) . . . . ?
S1 C1 C6 C5 -178.2(3) . . . . ?
C2 C1 C6 C7 -179.0(3) . . . . ?
S1 C1 C6 C7 0.8(4) . . . . ?
C4 C5 C6 C1 -0.3(6) . . . . ?
C4 C5 C6 C7 -179.1(4) . . . . ?
C1 C6 C7 O1 179.3(3) . . . . ?
C5 C6 C7 O1 -1.9(6) . . . . ?
C1 C6 C7 C8 -0.3(4) . . . . ?
C5 C6 C7 C8 178.5(3) . . . . ?
O1 C7 C8 C9 1.0(6) . . . . ?
C6 C7 C8 C9 -179.4(3) . . . . ?
O1 C7 C8 S1 -179.8(3) . . . . ?
C6 C7 C8 S1 -0.3(4) . . . . ?
C7 C8 C9 O2 -2.4(6) . . . . ?
S1 C8 C9 O2 178.6(3) . . . . ?
C7 C8 C9 C10 179.7(3) . . . . ?
S1 C8 C9 C10 0.7(5) . . . . ?
O2 C9 C10 O3 20.1(5) . . . . ?
C8 C9 C10 O3 -162.0(3) . . . . ?
O2 C9 C10 C13 -95.7(4) . . . . ?
C8 C9 C10 C13 82.1(4) . . . . ?
O4 C11 C12 C13 166.1(4) . . . . ?
O3 C11 C12 C13 -11.8(5) . . . . ?
C11 C12 C13 C14 -96.4(4) . . . . ?
C11 C12 C13 C10 23.5(4) . . . . ?
O3 C10 C13 C14 93.9(4) . . . . ?
C9 C10 C13 C14 -147.6(3) . . . . ?
O3 C10 C13 C12 -27.3(4) . . . . ?
C9 C10 C13 C12 91.2(4) . . . . ?
O4 C11 O3 C10 175.4(4) . . . . ?
C12 C11 O3 C10 -6.5(4) . . . . ?
C9 C10 O3 C11 -96.9(3) . . . . ?
C13 C10 O3 C11 22.1(4) . . . . ?
C6 C1 S1 C8 -0.8(3) . . . . ?
C2 C1 S1 C8 179.0(4) . . . . ?
C7 C8 S1 C1 0.6(3) . . . . ?
C9 C8 S1 C1 179.7(3) . . . . ?
